data_7230673
loop_
_publ_author_name
'Tulyabaev, Arthur R.'
'Bikmukhametov, Kamil Sh.'
'Mescheryakova, Ekaterina S.'
'Makhmudiyarova, Natalia N.'
'Rakhimov, Rustem Sh.'
'Khalilov, Leonard M.'

_publ_section_title
;
 What is responsible for conformational diversity in single-crystal
 tetraoxazaspiroalkanes? X-Ray, DFT, and AIM approaches
;
_journal_issue 23
_journal_name_full CrystEngComm
_journal_page_first 3207
_journal_paper_doi 10.1039/C8CE00481A
_journal_volume 20
_journal_year 2018
_chemical_formula_moiety 'C18 H23 N O4'
_chemical_formula_sum 'C18 H23 N O4'
_chemical_formula_weight 317.37
_chemical_name_systematic 6'-phenylspiro[adamantane-2,2'-[1,3,4,8,6]tetraoxazocane]
_space_group_crystal_system orthorhombic
_space_group_IT_number 33
_space_group_name_Hall 'P 2c -2n'
_space_group_name_H-M_alt 'P n a 21'
_symmetry_space_group_name_Hall 'P 2c -2n'
_symmetry_space_group_name_H-M 'P n a 21'
_atom_sites_solution_hydrogens difmap
_atom_sites_solution_primary direct
_audit_creation_date 2017-09-08
_audit_creation_method
;
Olex2 1.2
(compiled 2017.08.10 svn.r3458 for OlexSys, GUI svn.r5381)
;
_audit_update_record
;
2018-03-20 deposited with the CCDC.
2018-05-17 downloaded from the CCDC.
;
_cell_angle_alpha 90
_cell_angle_beta 90
_cell_angle_gamma 90
_cell_formula_units_Z 4
_cell_length_a 12.735(3)
_cell_length_b 6.5866(9)
_cell_length_c 18.883(3)
_cell_measurement_reflns_used 1550
_cell_measurement_temperature 293(2)
_cell_measurement_theta_max 26.6380
_cell_measurement_theta_min 3.1800
_cell_volume 1583.9(5)
_computing_cell_refinement
;
CrysAlisPro, Agilent Technologies,
Version 1.171.37.35 (release 13-08-2014 CrysAlis171 .NET)
(compiled Aug 13 2014,18:06:01)
;
_computing_data_collection
;
CrysAlisPro, Agilent Technologies,
Version 1.171.37.35 (release 13-08-2014 CrysAlis171 .NET)
(compiled Aug 13 2014,18:06:01)
;
_computing_data_reduction
;
CrysAlisPro, Agilent Technologies,
Version 1.171.37.35 (release 13-08-2014 CrysAlis171 .NET)
(compiled Aug 13 2014,18:06:01)
;
_computing_molecular_graphics 'Olex2 (Dolomanov et al., 2009)'
_computing_publication_material 'Olex2 (Dolomanov et al., 2009)'
_computing_structure_refinement 'ShelXL (Sheldrick, 2015)'
_computing_structure_solution 'ShelXS (Sheldrick, 2008)'
_diffrn_ambient_temperature 293(2)
_diffrn_detector 'CCD plate'
_diffrn_detector_area_resol_mean 16.1709
_diffrn_detector_type Eos
_diffrn_measured_fraction_theta_full 1.000
_diffrn_measured_fraction_theta_max 1.000
_diffrn_measurement_details
;
#__ type_ start__ end____ width___ exp.time_
  1 omega   -9.00   19.00   1.0000    5.0700
omega____ theta____ kappa____ phi______ frames
    -      -16.2449  -99.0000 -150.0000 28

#__ type_ start__ end____ width___ exp.time_
  2 omega  -45.00   66.00   1.0000    5.0700
omega____ theta____ kappa____ phi______ frames
    -       16.9480    0.0000  -30.0000 111
;
_diffrn_measurement_device 'four-circle diffractometer'
_diffrn_measurement_device_type 'Xcalibur, Eos'
_diffrn_measurement_method '\w scans'
_diffrn_orient_matrix_UB_11 -0.0147949000
_diffrn_orient_matrix_UB_12 -0.0345680000
_diffrn_orient_matrix_UB_13 0.0341843000
_diffrn_orient_matrix_UB_21 0.0536039000
_diffrn_orient_matrix_UB_22 -0.0110380000
_diffrn_orient_matrix_UB_23 0.0093176000
_diffrn_orient_matrix_UB_31 0.0007421000
_diffrn_orient_matrix_UB_32 0.1013166000
_diffrn_orient_matrix_UB_33 0.0127211000
_diffrn_radiation_monochromator graphite
_diffrn_radiation_probe x-ray
_diffrn_radiation_type MoK\a
_diffrn_radiation_wavelength 0.71073
_diffrn_reflns_av_R_equivalents 0.0358
_diffrn_reflns_av_unetI/netI 0.0475
_diffrn_reflns_Laue_measured_fraction_full 0.997
_diffrn_reflns_Laue_measured_fraction_max 0.861
_diffrn_reflns_limit_h_max 15
_diffrn_reflns_limit_h_min -8
_diffrn_reflns_limit_k_max 5
_diffrn_reflns_limit_k_min -8
_diffrn_reflns_limit_l_max 25
_diffrn_reflns_limit_l_min -14
_diffrn_reflns_number 4570
_diffrn_reflns_point_group_measured_fraction_max 0.552
_diffrn_reflns_theta_full 25.242
_diffrn_reflns_theta_max 29.164
_diffrn_reflns_theta_min 2.157
_diffrn_source 'Enhance (Mo) X-ray Source'
_diffrn_source_type 'XCalibur Gemini Eos'
_exptl_absorpt_coefficient_mu 0.094
_exptl_absorpt_correction_T_max 1.00000
_exptl_absorpt_correction_T_min 0.79315
_exptl_absorpt_correction_type multi-scan
_exptl_absorpt_process_details
;
CrysAlisPro, Agilent Technologies,
Version 1.171.37.35 (release 13-08-2014 CrysAlis171 .NET)
(compiled Aug 13 2014,18:06:01)
Empirical absorption correction using spherical harmonics,
 implemented in SCALE3 ABSPACK scaling algorithm.
;
_exptl_crystal_colour colourless
_exptl_crystal_density_diffrn 1.331
_exptl_crystal_F_000 680.0
_refine_diff_density_max 0.157
_refine_diff_density_min -0.198
_refine_diff_density_rms 0.050
_refine_ls_abs_structure_details
;
 Flack x determined using 377 quotients [(I+)-(I-)]/[(I+)+(I-)]
 (Parsons and Flack (2004), Acta Cryst. A60, s61).
;
_refine_ls_abs_structure_Flack 0.2(10)
_refine_ls_extinction_method none
_refine_ls_goodness_of_fit_ref 0.945
_refine_ls_hydrogen_treatment refall
_refine_ls_matrix_type full
_refine_ls_number_parameters 300
_refine_ls_number_reflns 2359
_refine_ls_number_restraints 1
_refine_ls_restrained_S_all 0.945
_refine_ls_R_factor_all 0.0645
_refine_ls_R_factor_gt 0.0490
_refine_ls_shift/su_max 0.011
_refine_ls_shift/su_mean 0.001
_refine_ls_structure_factor_coef Fsqd
_refine_ls_weighting_details 'w=1/[\s^2^(Fo^2^)+(0.1000P)^2^] where P=(Fo^2^+2Fc^2^)/3'
_refine_ls_weighting_scheme calc
_refine_ls_wR_factor_gt 0.1276
_refine_ls_wR_factor_ref 0.1483
_reflns_Friedel_coverage 0.246
_reflns_Friedel_fraction_full 0.312
_reflns_Friedel_fraction_max 0.224
_reflns_number_gt 1856
_reflns_number_total 2359
_reflns_threshold_expression 'I > 2\s(I)'
_cod_data_source_file c8ce00481a2.cif
_cod_data_source_block iir-248-5
_cod_depositor_comments 'Adding full bibliography for 7230663--7230673.cif.'
_cod_database_code 7230673
_shelxl_version_number 2013-4
_shelx_space_group_comment
;
The symmetry employed for this shelxl refinement is uniquely defined
by the following loop, which should always be used as a source of
symmetry information in preference to the above space-group names.
They are only intended as comments.
;
_olex2_refinement_description
;
;

loop_
_space_group_symop_operation_xyz
'x, y, z'
'-x, -y, z+1/2'
'-x+1/2, y+1/2, z+1/2'
'x+1/2, -y+1/2, z'

loop_
_atom_site_label
_atom_site_type_symbol
_atom_site_fract_x
_atom_site_fract_y
_atom_site_fract_z
_atom_site_U_iso_or_equiv
_atom_site_adp_type
_atom_site_occupancy
_atom_site_site_symmetry_order
_atom_site_calc_flag
O1 O 0.5878(2) 0.2970(4) 0.13387(16) 0.0403(7) Uani 1 1 d
O2 O 0.6768(2) 0.5016(4) 0.21408(15) 0.0392(7) Uani 1 1 d
C3 C 0.6964(4) 0.8300(5) 0.1206(3) 0.0466(10) Uani 1 1 d
O4 O 0.4863(2) 0.3397(4) 0.16647(18) 0.0455(7) Uani 1 1 d
N5 N 0.5332(3) 0.3221(5) 0.2905(2) 0.0453(8) Uani 1 1 d
C6 C 0.6124(3) 0.6635(5) 0.1131(2) 0.0377(9) Uani 1 1 d
C7 C 0.6562(3) 0.4640(5) 0.1411(2) 0.0318(8) Uani 1 1 d
C8 C 0.8370(3) 0.5707(6) 0.1087(3) 0.0429(9) Uani 1 1 d
C9 C 0.7541(3) 0.4028(6) 0.0997(2) 0.0378(9) Uani 1 1 d
O10 O 0.7118(2) 0.3114(5) 0.24619(17) 0.0524(8) Uani 1 1 d
C11 C 0.4958(3) 0.5089(6) 0.3163(2) 0.0404(9) Uani 1 1 d
C12 C 0.5853(4) 0.6365(8) 0.0341(3) 0.0517(11) Uani 1 1 d
C13 C 0.7936(4) 0.7708(6) 0.0795(3) 0.0452(10) Uani 1 1 d
C14 C 0.4026(4) 0.5901(8) 0.2905(3) 0.0545(12) Uani 1 1 d
C15 C 0.7669(5) 0.7456(8) 0.0011(3) 0.0539(12) Uani 1 1 d
C16 C 0.7269(4) 0.3794(7) 0.0211(3) 0.0497(11) Uani 1 1 d
C17 C 0.6832(4) 0.5812(8) -0.0075(2) 0.0543(11) Uani 1 1 d
C18 C 0.4820(4) 0.2278(6) 0.2319(3) 0.0515(12) Uani 1 1 d
C19 C 0.6389(4) 0.2627(8) 0.3017(3) 0.0538(12) Uani 1 1 d
C20 C 0.3643(6) 0.7706(9) 0.3175(3) 0.0661(15) Uani 1 1 d
C21 C 0.4144(5) 0.8742(9) 0.3690(3) 0.0661(15) Uani 1 1 d
C22 C 0.5054(6) 0.7959(10) 0.3946(4) 0.0797(19) Uani 1 1 d
C23 C 0.5465(5) 0.6155(9) 0.3689(4) 0.0683(15) Uani 1 1 d
H8A H 0.856(3) 0.586(5) 0.158(2) 0.025(9) Uiso 1 1 d
H18A H 0.514(4) 0.089(6) 0.225(3) 0.043(11) Uiso 1 1 d
H21 H 0.389(4) 1.008(8) 0.389(3) 0.059(14) Uiso 1 1 d
H12A H 0.551(5) 0.773(9) 0.018(3) 0.071(17) Uiso 1 1 d
H16A H 0.674(4) 0.271(6) 0.011(2) 0.028(10) Uiso 1 1 d
H17 H 0.658(4) 0.562(8) -0.059(3) 0.066(15) Uiso 1 1 d
H8B H 0.898(4) 0.531(8) 0.083(3) 0.056(14) Uiso 1 1 d
H9 H 0.782(3) 0.279(5) 0.1177(19) 0.020(8) Uiso 1 1 d
H19A H 0.646(4) 0.113(9) 0.301(3) 0.071(16) Uiso 1 1 d
H14 H 0.364(4) 0.510(8) 0.254(4) 0.062(14) Uiso 1 1 d
H3A H 0.713(4) 0.862(6) 0.172(3) 0.046(12) Uiso 1 1 d
H13 H 0.846(4) 0.877(7) 0.084(3) 0.042(12) Uiso 1 1 d
H16B H 0.792(5) 0.342(7) -0.007(3) 0.063(16) Uiso 1 1 d
H19B H 0.659(5) 0.317(9) 0.344(4) 0.069(19) Uiso 1 1 d
H6 H 0.545(4) 0.694(7) 0.140(3) 0.042(11) Uiso 1 1 d
H23 H 0.613(5) 0.569(10) 0.389(4) 0.09(2) Uiso 1 1 d
H3B H 0.667(4) 0.949(9) 0.094(3) 0.068(16) Uiso 1 1 d
H12B H 0.531(5) 0.522(9) 0.028(3) 0.066(16) Uiso 1 1 d
H18B H 0.404(4) 0.218(7) 0.242(3) 0.059(14) Uiso 1 1 d
H22 H 0.549(7) 0.858(11) 0.438(5) 0.12(3) Uiso 1 1 d
H15A H 0.829(6) 0.710(10) -0.027(4) 0.09(2) Uiso 1 1 d
H20 H 0.301(7) 0.813(11) 0.302(5) 0.12(3) Uiso 1 1 d
H15B H 0.742(4) 0.880(8) -0.014(3) 0.062(15) Uiso 1 1 d

loop_
_atom_site_aniso_label
_atom_site_aniso_U_11
_atom_site_aniso_U_22
_atom_site_aniso_U_33
_atom_site_aniso_U_23
_atom_site_aniso_U_13
_atom_site_aniso_U_12
O1 0.0331(16) 0.0367(12) 0.0511(17) -0.0080(12) 0.0066(13) -0.0072(11)
O2 0.0446(18) 0.0369(13) 0.0361(13) 0.0021(11) -0.0033(13) -0.0066(11)
C3 0.053(3) 0.0288(17) 0.058(3) -0.0002(18) 0.000(2) 0.0011(17)
O4 0.0292(16) 0.0545(16) 0.0527(17) -0.0028(14) 0.0022(13) -0.0071(12)
N5 0.037(2) 0.0461(17) 0.052(2) 0.0097(16) 0.0073(17) 0.0012(15)
C6 0.034(2) 0.0359(18) 0.043(2) -0.0004(16) 0.0002(18) 0.0036(15)
C7 0.031(2) 0.0304(15) 0.0345(18) 0.0011(13) 0.0008(15) -0.0019(13)
C8 0.034(2) 0.044(2) 0.050(2) 0.0071(18) 0.006(2) 0.0005(17)
C9 0.032(2) 0.0308(16) 0.051(2) 0.0022(15) 0.0062(18) 0.0055(14)
O10 0.0380(18) 0.0670(16) 0.0520(18) 0.0231(15) 0.0045(15) 0.0086(14)
C11 0.036(2) 0.0474(19) 0.0376(18) 0.0100(17) 0.0039(17) -0.0038(16)
C12 0.052(3) 0.057(3) 0.046(2) 0.006(2) -0.008(2) 0.011(2)
C13 0.048(3) 0.0343(18) 0.053(2) 0.0066(18) 0.007(2) -0.0066(17)
C14 0.052(3) 0.070(3) 0.042(2) -0.003(2) -0.009(2) 0.014(2)
C15 0.061(3) 0.054(2) 0.047(3) 0.017(2) 0.011(2) 0.004(2)
C16 0.050(3) 0.051(2) 0.049(2) -0.0114(19) 0.012(2) 0.000(2)
C17 0.059(3) 0.071(3) 0.032(2) 0.001(2) -0.002(2) 0.001(2)
C18 0.045(3) 0.047(2) 0.062(3) 0.000(2) 0.014(2) -0.009(2)
C19 0.047(3) 0.060(3) 0.055(3) 0.019(2) 0.011(3) 0.010(2)
C20 0.069(4) 0.075(3) 0.054(3) 0.006(3) 0.000(3) 0.031(3)
C21 0.080(5) 0.061(3) 0.057(3) -0.001(2) 0.013(3) 0.010(3)
C22 0.076(5) 0.075(4) 0.088(5) -0.017(3) -0.012(4) -0.007(3)
C23 0.052(3) 0.072(3) 0.082(4) -0.008(3) -0.018(3) 0.000(3)

loop_
_atom_type_symbol
_atom_type_description
_atom_type_scat_dispersion_real
_atom_type_scat_dispersion_imag
_atom_type_scat_source
C C 0.0033 0.0016 'International Tables Vol C Tables 4.2.6.8 and 6.1.1.4'
H H 0.0000 0.0000 'International Tables Vol C Tables 4.2.6.8 and 6.1.1.4'
N N 0.0061 0.0033 'International Tables Vol C Tables 4.2.6.8 and 6.1.1.4'
O O 0.0106 0.0060 'International Tables Vol C Tables 4.2.6.8 and 6.1.1.4'

loop_
_geom_angle_atom_site_label_1
_geom_angle_atom_site_label_2
_geom_angle_atom_site_label_3
_geom_angle
C7 O1 O4 110.9(2)
C7 O2 O10 108.0(3)
C13 C3 C6 109.8(3)
C18 O4 O1 107.3(3)
C11 N5 C18 119.7(4)
C11 N5 C19 120.7(4)
C19 N5 C18 115.5(4)
C3 C6 C12 109.0(4)
C7 C6 C3 109.1(3)
C7 C6 C12 108.6(3)
O1 C7 O2 110.1(3)
O1 C7 C6 114.4(3)
O1 C7 C9 104.4(3)
O2 C7 C6 104.7(3)
O2 C7 C9 113.1(3)
C6 C7 C9 110.5(3)
C13 C8 C9 109.3(4)
C7 C9 C8 108.3(3)
C7 C9 C16 109.8(4)
C16 C9 C8 109.6(4)
C19 O10 O2 107.3(3)
C14 C11 N5 120.2(4)
C23 C11 N5 122.5(4)
C23 C11 C14 117.2(5)
C17 C12 C6 110.2(4)
C3 C13 C8 109.4(4)
C3 C13 C15 110.1(4)
C15 C13 C8 109.6(4)
C20 C14 C11 120.2(5)
C17 C15 C13 109.5(4)
C9 C16 C17 109.6(3)
C12 C17 C15 110.4(4)
C12 C17 C16 108.8(4)
C15 C17 C16 108.8(4)
N5 C18 O4 115.2(3)
N5 C19 O10 116.3(4)
C21 C20 C14 122.3(6)
C20 C21 C22 117.9(6)
C21 C22 C23 121.5(6)
C11 C23 C22 120.9(6)

loop_
_geom_bond_atom_site_label_1
_geom_bond_atom_site_label_2
_geom_bond_distance
O1 O4 1.459(4)
O1 C7 1.410(4)
O2 C7 1.424(5)
O2 O10 1.461(4)
C3 C6 1.539(6)
C3 C13 1.511(7)
O4 C18 1.440(6)
N5 C11 1.407(6)
N5 C18 1.426(7)
N5 C19 1.417(6)
C6 C7 1.523(5)
C6 C12 1.541(6)
C7 C9 1.526(5)
C8 C9 1.538(6)
C8 C13 1.532(6)
C9 C16 1.531(7)
O10 C19 1.437(6)
C11 C14 1.390(6)
C11 C23 1.377(8)
C12 C17 1.518(7)
C13 C15 1.529(7)
C14 C20 1.382(7)
C15 C17 1.528(8)
C16 C17 1.539(7)
C20 C21 1.349(9)
C21 C22 1.358(10)
C22 C23 1.385(9)
